data_7108272
loop_
_publ_author_name
'Albert C. Fahrenbach'
'Karel J. Hartlieb'
'Chi-Hau Sue'
'Carson J. Bruns'
'Gokhan Barin'
'Subhadeep Basu'
'Mark A. Olson'
'Youssry Y. Botros'
'Abdulaziz Bagabas'
'Nezar H. Khdary'
'J. Fraser Stoddart'

_publ_section_title
;
 Rapid thermally assisted donor-acceptor catenation
;
_journal_name_full Chem.Commun.
_journal_page_first 9141
_journal_paper_doi 10.1039/c2cc34427k
_journal_volume 48
_journal_year 2012
_chemical_formula_moiety 'C34 H39 O10 S4, C36 H30 N7, 4(F6 P), 3(C2 H3 N)'
_chemical_formula_sum 'C76 H78 F24 N10 O10 P4 S4'
_chemical_formula_weight 1999.60
_chemical_name_systematic
;
?
;
_space_group_IT_number 2
_symmetry_cell_setting triclinic
_symmetry_space_group_name_Hall '-P 1'
_symmetry_space_group_name_H-M 'P -1'
_atom_sites_solution_hydrogens geom
_atom_sites_solution_primary direct
_atom_sites_solution_secondary difmap
_audit_creation_method SHELXL-97
_cell_angle_alpha 96.491(2)
_cell_angle_beta 103.206(2)
_cell_angle_gamma 107.826(2)
_cell_formula_units_Z 2
_cell_length_a 13.6925(4)
_cell_length_b 14.1263(4)
_cell_length_c 28.1027(9)
_cell_measurement_reflns_used 5083
_cell_measurement_temperature 100(2)
_cell_measurement_theta_max 57.60
_cell_measurement_theta_min 3.30
_cell_volume 4938.8(3)
_computing_cell_refinement 'Bruker SAINT'
_computing_data_collection 'Bruker APEX2'
_computing_data_reduction 'Bruker SAINT'
_computing_molecular_graphics 'Bruker SHELXTL'
_computing_publication_material 'Bruker SHELXTL'
_computing_structure_refinement 'SHELXL-97 (Sheldrick, 2008)'
_computing_structure_solution 'SHELXS-97 (Sheldrick, 2008)'
_diffrn_ambient_temperature 100(2)
_diffrn_measured_fraction_theta_full 0.981
_diffrn_measured_fraction_theta_max 0.981
_diffrn_measurement_device_type 'Bruker APEX-II CCD'
_diffrn_measurement_method '\f and \w scans'
_diffrn_radiation_monochromator graphite
_diffrn_radiation_source 'fine-focus sealed tube'
_diffrn_radiation_type CuK\a
_diffrn_radiation_wavelength 1.54178
_diffrn_reflns_av_R_equivalents 0.0349
_diffrn_reflns_av_sigmaI/netI 0.0521
_diffrn_reflns_limit_h_max 15
_diffrn_reflns_limit_h_min -9
_diffrn_reflns_limit_k_max 16
_diffrn_reflns_limit_k_min -15
_diffrn_reflns_limit_l_max 32
_diffrn_reflns_limit_l_min -31
_diffrn_reflns_number 37696
_diffrn_reflns_theta_full 62.29
_diffrn_reflns_theta_max 62.29
_diffrn_reflns_theta_min 1.65
_diffrn_standards_number 0
_exptl_absorpt_coefficient_mu 2.389
_exptl_absorpt_correction_T_max 0.7521
_exptl_absorpt_correction_T_min 0.5490
_exptl_absorpt_correction_type multi-scan
_exptl_absorpt_process_details 'SADABS (Bruker)'
_exptl_crystal_colour green
_exptl_crystal_density_diffrn 1.345
_exptl_crystal_density_method 'not measured'
_exptl_crystal_description lath
_exptl_crystal_F_000 2048
_exptl_crystal_size_max 0.81
_exptl_crystal_size_mid 0.18
_exptl_crystal_size_min 0.09
_refine_diff_density_max 0.578
_refine_diff_density_min -0.448
_refine_diff_density_rms 0.083
_refine_ls_extinction_method none
_refine_ls_goodness_of_fit_ref 1.145
_refine_ls_hydrogen_treatment constr
_refine_ls_matrix_type full
_refine_ls_number_parameters 1253
_refine_ls_number_reflns 15377
_refine_ls_number_restraints 1310
_refine_ls_restrained_S_all 1.133
_refine_ls_R_factor_all 0.1759
_refine_ls_R_factor_gt 0.1181
_refine_ls_shift/su_max 0.000
_refine_ls_shift/su_mean 0.000
_refine_ls_structure_factor_coef Fsqd
_refine_ls_weighting_details 'calc w=1/[\s^2^(Fo^2^)+(0.2000P)^2^+0.0000P] where P=(Fo^2^+2Fc^2^)/3'
_refine_ls_weighting_scheme calc
_refine_ls_wR_factor_gt 0.3394
_refine_ls_wR_factor_ref 0.3743
_reflns_number_gt 6628
_reflns_number_total 15377
_reflns_threshold_expression >2sigma(I)
_cod_data_source_file c2cc34427k.txt
_cod_data_source_block n0418
_cod_original_sg_symbol_H-M P-1
_cod_database_code 7108272

loop_
_symmetry_equiv_pos_as_xyz
'x, y, z'
'-x, -y, -z'

loop_
_atom_site_label
_atom_site_type_symbol
_atom_site_fract_x
_atom_site_fract_y
_atom_site_fract_z
_atom_site_U_iso_or_equiv
_atom_site_adp_type
_atom_site_occupancy
_atom_site_symmetry_multiplicity
_atom_site_calc_flag
_atom_site_refinement_flags
_atom_site_disorder_assembly
_atom_site_disorder_group
N1 N -0.2122(8) 0.3834(7) 0.2256(4) 0.180(3) Uani 1 1 d U . .
N2 N -0.2329(10) 0.4056(11) 0.1807(5) 0.214(5) Uani 1 1 d U . .
N3 N -0.2503(15) 0.4120(17) 0.1427(5) 0.311(9) Uani 1 1 d U . .
N4 N -0.0791(5) 0.2785(4) 0.3040(3) 0.0927(15) Uani 1 1 d U . .
N5 N 0.3453(5) 0.2154(4) 0.2246(2) 0.0916(14) Uani 1 1 d U . .
N6 N 0.5050(7) 0.6758(7) 0.1924(4) 0.159(3) Uani 1 1 d U . .
N7 N 0.0961(6) 0.7530(4) 0.2858(3) 0.1078(16) Uani 1 1 d U . .
C1 C -0.0497(6) 0.6336(5) 0.3091(3) 0.110(2) Uani 1 1 d U . .
C2 C -0.1185(6) 0.5627(6) 0.2654(3) 0.113(2) Uani 1 1 d U . .
C3 C -0.1548(6) 0.4585(6) 0.2701(3) 0.110(2) Uani 1 1 d U . .
C4 C -0.1290(6) 0.4309(5) 0.3149(3) 0.1069(19) Uani 1 1 d U . .
C5 C -0.0612(6) 0.5040(6) 0.3582(3) 0.113(2) Uani 1 1 d U . .
H5 H -0.0432 0.4837 0.3892 0.136 Uiso 1 1 calc R . .
C6 C -0.0211(6) 0.6060(5) 0.3549(3) 0.113(2) Uani 1 1 d U . .
H6 H 0.0249 0.6556 0.3834 0.136 Uiso 1 1 calc R . .
C7 C -0.1587(6) 0.3192(5) 0.3189(3) 0.109(2) Uani 1 1 d U . .
H7A H -0.1586 0.3124 0.3536 0.131 Uiso 1 1 calc R . .
H7B H -0.2312 0.2804 0.2968 0.131 Uiso 1 1 calc R . .
C8 C 0.0085(6) 0.2892(5) 0.3358(3) 0.0970(18) Uani 1 1 d U . .
H8 H 0.0161 0.3128 0.3699 0.116 Uiso 1 1 calc R . .
C9 C 0.0908(5) 0.2689(5) 0.3236(3) 0.0909(16) Uani 1 1 d U . .
H9 H 0.1539 0.2767 0.3487 0.109 Uiso 1 1 calc R . .
C10 C 0.0816(5) 0.2361(4) 0.2732(2) 0.0754(14) Uani 1 1 d U . .
C11 C -0.0156(5) 0.2207(4) 0.2404(3) 0.0914(16) Uani 1 1 d U . .
H11 H -0.0278 0.1943 0.2062 0.110 Uiso 1 1 calc R . .
C12 C -0.0951(5) 0.2425(4) 0.2560(3) 0.0951(17) Uani 1 1 d U . .
H12 H -0.1615 0.2320 0.2326 0.114 Uiso 1 1 calc R . .
C13 C 0.1727(5) 0.2247(4) 0.2573(2) 0.0758(14) Uani 1 1 d U . .
C14 C 0.2718(5) 0.2440(4) 0.2906(2) 0.0798(14) Uani 1 1 d U . .
H14 H 0.2810 0.2600 0.3255 0.096 Uiso 1 1 calc R . .
C15 C 0.3567(5) 0.2397(4) 0.2729(3) 0.0870(16) Uani 1 1 d U . .
H15 H 0.4247 0.2544 0.2959 0.104 Uiso 1 1 calc R . .
C16 C 0.2491(6) 0.1931(5) 0.1912(3) 0.0988(18) Uani 1 1 d U . .
H16 H 0.2415 0.1743 0.1566 0.119 Uiso 1 1 calc R . .
C17 C 0.1643(5) 0.1975(4) 0.2065(2) 0.0889(16) Uani 1 1 d U . .
H17 H 0.0974 0.1820 0.1825 0.107 Uiso 1 1 calc R . .
C18 C 0.4410(6) 0.2202(6) 0.2062(3) 0.111(2) Uani 1 1 d U . .
H18A H 0.4201 0.1689 0.1753 0.133 Uiso 1 1 calc R . .
H18B H 0.4954 0.2064 0.2316 0.133 Uiso 1 1 calc R . .
C19 C 0.4858(6) 0.3254(7) 0.1962(3) 0.110(2) Uani 1 1 d U . .
C20 C 0.5563(6) 0.4027(6) 0.2334(3) 0.1036(19) Uani 1 1 d U . .
H20 H 0.5829 0.3874 0.2648 0.124 Uiso 1 1 calc R . .
C21 C 0.5907(6) 0.5014(6) 0.2277(3) 0.115(2) Uani 1 1 d U . .
H21 H 0.6396 0.5539 0.2545 0.138 Uiso 1 1 calc R . .
C22 C 0.5504(7) 0.5223(8) 0.1801(4) 0.140(3) Uani 1 1 d U . .
C23 C 0.4845(8) 0.4457(10) 0.1420(4) 0.157(3) Uani 1 1 d U . .
H23 H 0.4607 0.4597 0.1099 0.188 Uiso 1 1 calc R . .
C24 C 0.4507(7) 0.3441(9) 0.1498(3) 0.144(3) Uani 1 1 d U . .
H24 H 0.4044 0.2901 0.1232 0.173 Uiso 1 1 calc R . .
C25 C 0.5825(7) 0.6338(8) 0.1766(4) 0.173(3) Uani 1 1 d U . .
H25A H 0.6555 0.6713 0.1986 0.207 Uiso 1 1 calc R . .
H25B H 0.5820 0.6410 0.1420 0.207 Uiso 1 1 calc R . .
C26 C 0.5256(8) 0.7110(6) 0.2393(5) 0.149(3) Uani 1 1 d U . .
H26 H 0.5936 0.7193 0.2607 0.179 Uiso 1 1 calc R . .
C27 C 0.4501(6) 0.7376(5) 0.2600(4) 0.138(3) Uani 1 1 d U . .
H27 H 0.4670 0.7638 0.2946 0.165 Uiso 1 1 calc R . .
C28 C 0.3487(6) 0.7242(5) 0.2276(4) 0.117(2) Uani 1 1 d U . .
C29 C 0.3361(8) 0.6922(8) 0.1792(4) 0.150(3) Uani 1 1 d U . .
H29 H 0.2715 0.6878 0.1562 0.179 Uiso 1 1 calc R . .
C30 C 0.4121(8) 0.6648(8) 0.1602(4) 0.167(3) Uani 1 1 d U . .
H30 H 0.3979 0.6394 0.1256 0.200 Uiso 1 1 calc R . .
C31 C 0.2613(6) 0.7407(5) 0.2480(3) 0.1048(19) Uani 1 1 d U . .
C32 C 0.2748(7) 0.7676(5) 0.2981(4) 0.122(2) Uani 1 1 d U . .
H32 H 0.3432 0.7818 0.3205 0.146 Uiso 1 1 calc R . .
C33 C 0.1914(7) 0.7748(5) 0.3173(3) 0.116(2) Uani 1 1 d U . .
H33 H 0.2028 0.7948 0.3521 0.139 Uiso 1 1 calc R . .
C34 C 0.0788(6) 0.7276(4) 0.2365(3) 0.0987(18) Uani 1 1 d U . .
H34 H 0.0096 0.7132 0.2148 0.118 Uiso 1 1 calc R . .
C35 C 0.1638(6) 0.7221(4) 0.2168(3) 0.0998(18) Uani 1 1 d U . .
H35 H 0.1520 0.7054 0.1817 0.120 Uiso 1 1 calc R . .
C36 C -0.0011(7) 0.7435(5) 0.3039(3) 0.128(2) Uani 1 1 d U . .
H36A H -0.0538 0.7622 0.2799 0.154 Uiso 1 1 calc R . .
H36B H 0.0191 0.7897 0.3365 0.154 Uiso 1 1 calc R . .
S1 S 0.2476(2) 0.42932(17) 0.17426(11) 0.1525(10) Uani 1 1 d U . .
S2 S 0.05123(18) 0.45225(14) 0.19205(9) 0.1217(7) Uani 1 1 d U . .
S3 S 0.16804(15) 0.51996(12) 0.30976(8) 0.1035(6) Uani 1 1 d U . .
S4 S 0.36523(16) 0.50075(13) 0.29049(11) 0.1274(8) Uani 1 1 d U . .
O1 O 0.1631(6) 0.2431(7) 0.0847(2) 0.179(3) Uani 1 1 d U . .
O2 O 0.2631(8) 0.0952(10) 0.0791(3) 0.268(5) Uani 1 1 d U . .
O3 O 0.4592(8) 0.0787(10) 0.1141(4) 0.270(5) Uani 1 1 d U . .
O4 O 0.5976(5) 0.1045(5) 0.2184(3) 0.1481(19) Uani 1 1 d U . .
O5 O 0.4261(5) 0.0031(4) 0.2555(2) 0.1323(17) Uani 1 1 d U . .
O6 O -0.0052(4) -0.0275(4) 0.2725(3) 0.164(3) Uani 1 1 d U . .
O7 O -0.1527(5) 0.0343(5) 0.3132(3) 0.195(3) Uani 1 1 d U . .
O8 O -0.1212(7) 0.1767(8) 0.4052(4) 0.208(3) Uani 1 1 d U . .
O9 O 0.0238(6) 0.3826(6) 0.4583(2) 0.157(2) Uani 1 1 d U . .
O10 O 0.1943(5) 0.4916(4) 0.4231(2) 0.1383(18) Uani 1 1 d U . .
C37 C 0.1814(7) 0.4606(5) 0.2163(4) 0.1146(19) Uani 1 1 d U . .
C38 C 0.0428(11) 0.3946(9) 0.1335(4) 0.179(3) Uani 1 1 d U . .
H38 H -0.0226 0.3714 0.1078 0.214 Uiso 1 1 calc R . .
C39 C 0.1318(13) 0.3834(11) 0.1251(4) 0.196(4) Uani 1 1 d U . .
C40 C 0.1373(15) 0.3254(13) 0.0761(5) 0.237(5) Uani 1 1 d U . .
H40A H 0.0673 0.3043 0.0508 0.285 Uiso 1 1 calc R . .
H40B H 0.1915 0.3704 0.0630 0.285 Uiso 1 1 calc R . .
C41 C 0.1465(13) 0.1653(15) 0.0414(4) 0.228(6) Uani 1 1 d U . .
H41A H 0.0722 0.1463 0.0203 0.274 Uiso 1 1 calc R . .
H41B H 0.1946 0.1953 0.0214 0.274 Uiso 1 1 calc R . .
C42 C 0.1626(14) 0.0862(15) 0.0517(6) 0.249(7) Uani 1 1 d U . .
H42 H 0.1070 0.0221 0.0410 0.299 Uiso 1 1 calc R . .
C43 C 0.3261(14) 0.088(2) 0.0571(6) 0.319(8) Uani 1 1 d U . .
H43 H 0.3448 0.1276 0.0332 0.383 Uiso 1 1 calc R . .
C44 C 0.3745(14) 0.0042(17) 0.0738(6) 0.307(8) Uani 1 1 d U . .
H44A H 0.3255 -0.0495 0.0855 0.369 Uiso 1 1 calc R . .
H44B H 0.4011 -0.0259 0.0481 0.369 Uiso 1 1 calc R . .
C45 C 0.5332(14) 0.0317(15) 0.1298(6) 0.261(7) Uani 1 1 d U . .
H45A H 0.5624 0.0172 0.1017 0.314 Uiso 1 1 calc R . .
H45B H 0.4951 -0.0343 0.1372 0.314 Uiso 1 1 calc R . .
C46 C 0.6214(9) 0.0872(10) 0.1728(5) 0.184(4) Uani 1 1 d U . .
H46A H 0.6726 0.0501 0.1770 0.221 Uiso 1 1 calc R . .
H46B H 0.6582 0.1538 0.1656 0.221 Uiso 1 1 calc R . .
C47 C 0.5999(9) 0.0292(8) 0.2466(5) 0.186(4) Uani 1 1 d U . .
H47A H 0.6745 0.0389 0.2644 0.223 Uiso 1 1 calc R . .
H47B H 0.5682 -0.0386 0.2245 0.223 Uiso 1 1 calc R . .
C48 C 0.5395(7) 0.0360(7) 0.2820(4) 0.161(3) Uani 1 1 d U . .
H48A H 0.5636 0.1069 0.3004 0.193 Uiso 1 1 calc R . .
H48B H 0.5513 -0.0074 0.3065 0.193 Uiso 1 1 calc R . .
C49 C 0.3574(6) 0.0116(5) 0.2827(4) 0.1089(19) Uani 1 1 d U . .
C50 C 0.3797(6) 0.0389(5) 0.3337(4) 0.113(2) Uani 1 1 d U . .
H50 H 0.4504 0.0538 0.3541 0.136 Uiso 1 1 calc R . .
C51 C 0.3024(7) 0.0449(5) 0.3552(3) 0.112(2) Uani 1 1 d U . .
H51 H 0.3205 0.0663 0.3904 0.135 Uiso 1 1 calc R . .
C52 C 0.1993(6) 0.0210(5) 0.3277(3) 0.114(2) Uani 1 1 d U . .
H52 H 0.1463 0.0253 0.3437 0.137 Uiso 1 1 calc R . .
C53 C 0.1717(6) -0.0095(5) 0.2764(4) 0.114(2) Uani 1 1 d U . .
C54 C 0.0638(8) -0.0322(6) 0.2465(5) 0.146(3) Uani 1 1 d U . .
C55 C 0.0409(9) -0.0607(8) 0.1959(5) 0.173(4) Uani 1 1 d U . .
H55 H -0.0309 -0.0788 0.1762 0.207 Uiso 1 1 calc R . .
C56 C 0.1143(11) -0.0638(7) 0.1735(5) 0.170(4) Uani 1 1 d U . .
H56 H 0.0940 -0.0811 0.1381 0.204 Uiso 1 1 calc R . .
C57 C 0.2211(9) -0.0430(6) 0.1993(4) 0.146(3) Uani 1 1 d U . .
H57 H 0.2726 -0.0476 0.1823 0.175 Uiso 1 1 calc R . .
C58 C 0.2489(7) -0.0145(5) 0.2523(3) 0.116(2) Uani 1 1 d U . .
C59 C -0.1157(8) -0.0517(7) 0.2475(5) 0.176(3) Uani 1 1 d U . .
H59 H -0.1425 -0.0588 0.2125 0.212 Uiso 1 1 calc R . .
C60 C -0.1773(8) -0.0633(8) 0.2785(6) 0.197(4) Uani 1 1 d U . .
H60A H -0.1657 -0.1150 0.2980 0.237 Uiso 1 1 calc R . .
H60B H -0.2533 -0.0878 0.2589 0.237 Uiso 1 1 calc R . .
C61 C -0.1668(13) 0.0310(10) 0.3681(6) 0.255(5) Uani 1 1 d U . .
H61A H -0.2189 -0.0347 0.3690 0.306 Uiso 1 1 calc R . .
H61B H -0.0978 0.0421 0.3927 0.306 Uiso 1 1 calc R . .
C62 C -0.2093(15) 0.1207(16) 0.3785(7) 0.268(6) Uani 1 1 d U . .
H62 H -0.2770 0.1285 0.3681 0.321 Uiso 1 1 calc R . .
C63 C -0.1404(11) 0.2310(11) 0.4430(6) 0.210(4) Uani 1 1 d U . .
H63A H -0.1820 0.1852 0.4611 0.252 Uiso 1 1 calc R . .
H63B H -0.1805 0.2746 0.4301 0.252 Uiso 1 1 calc R . .
C64 C -0.0289(12) 0.2959(12) 0.4775(4) 0.215(5) Uani 1 1 d U . .
H64 H 0.0020 0.2805 0.5083 0.258 Uiso 1 1 calc R . .
C65 C 0.1332(11) 0.4434(10) 0.4896(4) 0.172(4) Uani 1 1 d U . .
H65A H 0.1318 0.4679 0.5238 0.207 Uiso 1 1 calc R . .
H65B H 0.1798 0.4017 0.4916 0.207 Uiso 1 1 calc R . .
C66 C 0.1728(10) 0.5282(9) 0.4666(4) 0.171(3) Uani 1 1 d U . .
H66A H 0.1189 0.5615 0.4583 0.205 Uiso 1 1 calc R . .
H66B H 0.2388 0.5787 0.4897 0.205 Uiso 1 1 calc R . .
C67 C 0.2687(8) 0.5764(6) 0.4107(4) 0.144(3) Uani 1 1 d U . .
H67A H 0.3393 0.5989 0.4357 0.173 Uiso 1 1 calc R . .
H67B H 0.2421 0.6341 0.4103 0.173 Uiso 1 1 calc R . .
C68 C 0.2778(7) 0.5403(5) 0.3600(4) 0.127(2) Uani 1 1 d U . .
C69 C 0.2326(6) 0.4901(4) 0.2653(3) 0.1025(17) Uani 1 1 d U . .
C70 C 0.3655(6) 0.5318(5) 0.3483(4) 0.125(2) Uani 1 1 d U . .
H70 H 0.4287 0.5441 0.3743 0.150 Uiso 1 1 calc R . .
P1 P 0.5787(2) 0.83681(17) 0.41658(8) 0.1313(8) Uani 1 1 d DU . .
F1 F 0.5595(5) 0.7429(4) 0.3756(2) 0.207(3) Uani 1 1 d DU . .
F2 F 0.7024(5) 0.8710(4) 0.4236(2) 0.1782(19) Uani 1 1 d DU . .
F3 F 0.4503(5) 0.8014(5) 0.4072(2) 0.1812(19) Uani 1 1 d DU . .
F4 F 0.5947(6) 0.9107(6) 0.4644(3) 0.271(4) Uani 1 1 d DU . .
F5 F 0.5591(6) 0.9037(6) 0.3809(3) 0.278(4) Uani 1 1 d DU . .
F6 F 0.5925(7) 0.7657(6) 0.4536(3) 0.254(3) Uani 1 1 d DU . .
P2 P 0.61069(16) 0.37665(17) 0.39003(8) 0.1122(7) Uani 1 1 d U . .
F7 F 0.6023(3) 0.2966(3) 0.34291(14) 0.1149(12) Uani 1 1 d U . .
F8 F 0.7334(4) 0.4251(4) 0.3988(2) 0.1613(18) Uani 1 1 d U . .
F9 F 0.6206(4) 0.4594(4) 0.43535(17) 0.1600(18) Uani 1 1 d U . .
F10 F 0.5803(6) 0.4466(5) 0.35344(19) 0.189(2) Uani 1 1 d U . .
F11 F 0.6268(6) 0.3085(5) 0.4264(2) 0.212(3) Uani 1 1 d U . .
F12 F 0.4898(4) 0.3245(6) 0.3840(2) 0.208(3) Uani 1 1 d U . .
P3 P 0.8382(3) 0.0861(5) 0.08983(13) 0.235(2) Uani 1 1 d U . .
F13 F 0.7188(6) 0.0563(9) 0.0639(3) 0.292(5) Uani 1 1 d U . .
F14 F 0.8426(8) -0.0163(11) 0.0597(3) 0.307(4) Uani 1 1 d U . .
F15 F 0.8629(8) 0.1349(11) 0.0481(3) 0.305(4) Uani 1 1 d U . .
F16 F 0.8113(6) 0.0296(9) 0.1324(3) 0.264(3) Uani 1 1 d U . .
F17 F 0.8256(7) 0.1845(9) 0.1212(3) 0.280(4) Uani 1 1 d U . .
F18 F 0.9566(6) 0.1249(9) 0.1177(2) 0.289(5) Uani 1 1 d U . .
P4 P 0.1186(12) 0.7058(12) 0.0547(5) 0.407(11) Uani 0.363(15) 1 d PDU A 1
F19 F 0.2088(16) 0.7830(14) 0.0996(7) 0.360(13) Uani 0.363(15) 1 d PDU A 1
F20 F 0.0621(18) 0.7864(16) 0.0461(8) 0.405(15) Uani 0.363(15) 1 d PDU A 1
F21 F 0.1809(19) 0.6257(16) 0.0635(9) 0.449(14) Uani 0.363(15) 1 d PDU A 1
F22 F 0.0200(16) 0.6206(16) 0.0203(7) 0.472(16) Uani 0.363(15) 1 d PDU A 1
F23 F 0.1784(19) 0.729(2) 0.0169(8) 0.475(15) Uani 0.363(15) 1 d PDU A 1
F24 F 0.0588(19) 0.6769(18) 0.0944(7) 0.414(12) Uani 0.363(15) 1 d PDU A 1
P5 P 0.079(2) 0.6574(15) 0.0550(5) 0.423(11) Uani 0.387(15) 1 d PDU A 2
F25 F 0.190(2) 0.7402(19) 0.0829(9) 0.403(13) Uani 0.387(15) 1 d PDU A 2
F26 F 0.023(3) 0.738(2) 0.0581(10) 0.449(14) Uani 0.387(15) 1 d PDU A 2
F27 F 0.141(3) 0.576(2) 0.0509(10) 0.473(16) Uani 0.387(15) 1 d PDU A 2
F28 F -0.028(2) 0.570(2) 0.0396(11) 0.534(18) Uani 0.387(15) 1 d PDU A 2
F29 F 0.090(3) 0.665(2) 0.0039(7) 0.478(15) Uani 0.387(15) 1 d PDU A 2
F30 F 0.070(2) 0.644(2) 0.1080(7) 0.424(13) Uani 0.387(15) 1 d PDU A 2
P6 P 0.5000 0.5000 0.0000 0.193(4) Uani 0.50 2 d SPU . .
F31 F 0.5819(12) 0.5219(13) 0.0448(4) 0.232(6) Uani 0.50 1 d PU . .
F32 F 0.4384(17) 0.5490(15) 0.0275(6) 0.256(6) Uani 0.50 1 d PU . .
F33 F 0.4391(18) 0.3983(11) 0.0144(4) 0.310(11) Uani 0.50 1 d PU . .
N1S N 0.2341(10) 0.2379(8) 0.4291(4) 0.182(4) Uani 1 1 d U . .
C1S C 0.3089(12) 0.3004(10) 0.4485(4) 0.144(4) Uani 1 1 d U . .
C2S C 0.4036(10) 0.3835(8) 0.4780(4) 0.180(4) Uani 1 1 d U . .
H2S1 H 0.4477 0.4111 0.4565 0.269 Uiso 1 1 calc R . .
H2S2 H 0.4446 0.3588 0.5040 0.269 Uiso 1 1 calc R . .
H2S3 H 0.3824 0.4369 0.4936 0.269 Uiso 1 1 calc R . .
N2S N -0.0047(8) 0.8724(8) 0.4213(4) 0.210(5) Uani 1 1 d U . .
C3S C 0.0611(10) 0.9417(8) 0.4467(4) 0.164(4) Uani 1 1 d U . .
C4S C 0.1389(10) 1.0300(9) 0.4696(5) 0.228(6) Uani 1 1 d U . .
H4S1 H 0.2045 1.0317 0.4607 0.343 Uiso 1 1 calc R . .
H4S2 H 0.1516 1.0367 0.5058 0.343 Uiso 1 1 calc R . .
H4S3 H 0.1173 1.0861 0.4590 0.343 Uiso 1 1 calc R . .
N3S N 0.7498(6) 0.7180(5) 0.3142(3) 0.123(2) Uani 1 1 d U . .
C5S C 0.7621(7) 0.7015(6) 0.3549(4) 0.117(2) Uani 1 1 d U . .
C6S C 0.7772(8) 0.6802(7) 0.4044(3) 0.140(3) Uani 1 1 d U . .
H6SA H 0.7137 0.6774 0.4155 0.210 Uiso 1 1 calc R . .
H6SB H 0.8398 0.7338 0.4272 0.210 Uiso 1 1 calc R . .
H6SC H 0.7882 0.6148 0.4042 0.210 Uiso 1 1 calc R . .

loop_
_atom_site_aniso_label
_atom_site_aniso_U_11
_atom_site_aniso_U_22
_atom_site_aniso_U_33
_atom_site_aniso_U_23
_atom_site_aniso_U_13
_atom_site_aniso_U_12
N1 0.185(8) 0.155(6) 0.188(7) 0.026(6) 0.056(7) 0.041(6)
N2 0.184(9) 0.274(12) 0.179(8) 0.036(10) 0.055(10) 0.069(8)
N3 0.287(17) 0.46(2) 0.172(10) 0.074(14) 0.086(13) 0.094(15)
N4 0.097(4) 0.066(3) 0.138(4) 0.046(3) 0.061(3) 0.030(3)
N5 0.105(4) 0.077(3) 0.108(4) 0.016(3) 0.044(3) 0.042(3)
N6 0.115(5) 0.161(7) 0.264(8) 0.164(7) 0.095(6) 0.061(5)
N7 0.132(4) 0.062(3) 0.137(5) 0.035(3) 0.038(4) 0.037(3)
C1 0.119(5) 0.084(4) 0.158(6) 0.037(4) 0.066(5) 0.055(4)
C2 0.096(5) 0.102(4) 0.167(6) 0.044(4) 0.054(4) 0.048(4)
C3 0.109(5) 0.087(4) 0.155(5) 0.045(4) 0.058(5) 0.041(4)
C4 0.113(5) 0.091(4) 0.164(5) 0.051(4) 0.091(4) 0.054(4)
C5 0.140(6) 0.094(4) 0.145(5) 0.038(4) 0.085(5) 0.056(4)
C6 0.146(6) 0.087(4) 0.141(5) 0.035(4) 0.076(5) 0.058(4)
C7 0.105(4) 0.088(4) 0.163(6) 0.043(4) 0.078(4) 0.036(3)
C8 0.107(5) 0.091(4) 0.121(5) 0.043(4) 0.063(4) 0.042(4)
C9 0.102(4) 0.083(4) 0.106(4) 0.038(3) 0.042(3) 0.041(3)
C10 0.093(4) 0.047(3) 0.099(4) 0.032(3) 0.041(3) 0.025(3)
C11 0.100(4) 0.072(4) 0.102(4) 0.026(3) 0.034(3) 0.023(3)
C12 0.083(4) 0.065(4) 0.137(5) 0.027(4) 0.032(4) 0.022(3)
C13 0.100(4) 0.052(3) 0.087(4) 0.028(3) 0.028(3) 0.035(3)
C14 0.098(4) 0.052(3) 0.099(4) 0.027(3) 0.035(3) 0.029(3)
C15 0.100(4) 0.059(3) 0.106(4) 0.022(3) 0.030(3) 0.031(3)
C16 0.118(5) 0.093(4) 0.097(4) 0.023(4) 0.042(4) 0.043(4)
C17 0.095(4) 0.078(4) 0.096(4) 0.024(3) 0.032(3) 0.027(3)
C18 0.121(5) 0.114(5) 0.118(5) 0.018(4) 0.050(4) 0.057(4)
C19 0.110(5) 0.140(5) 0.117(5) 0.038(4) 0.059(4) 0.071(4)
C20 0.117(5) 0.106(4) 0.127(5) 0.049(4) 0.059(4) 0.064(4)
C21 0.098(5) 0.134(5) 0.156(6) 0.070(5) 0.068(4) 0.061(4)
C22 0.104(6) 0.178(6) 0.193(8) 0.119(6) 0.083(5) 0.065(5)
C23 0.128(8) 0.233(8) 0.156(7) 0.106(6) 0.075(5) 0.078(7)
C24 0.128(6) 0.199(7) 0.133(6) 0.076(6) 0.064(5) 0.058(6)
C25 0.120(6) 0.201(7) 0.267(10) 0.168(7) 0.100(6) 0.078(5)
C26 0.094(5) 0.084(5) 0.274(9) 0.093(7) 0.033(7) 0.027(4)
C27 0.106(5) 0.068(4) 0.236(8) 0.083(5) 0.024(5) 0.024(4)
C28 0.102(4) 0.081(4) 0.181(6) 0.087(5) 0.034(5) 0.030(4)
C29 0.126(6) 0.176(8) 0.200(7) 0.132(7) 0.073(6) 0.073(6)
C30 0.138(6) 0.228(9) 0.221(8) 0.177(7) 0.102(6) 0.099(6)
C31 0.095(4) 0.064(4) 0.154(5) 0.063(4) 0.015(4) 0.024(3)
C32 0.126(5) 0.075(4) 0.164(6) 0.065(5) 0.018(5) 0.037(4)
C33 0.133(5) 0.060(4) 0.144(6) 0.036(4) 0.015(4) 0.029(4)
C34 0.094(4) 0.050(3) 0.148(5) 0.026(4) 0.017(4) 0.029(3)
C35 0.109(4) 0.062(3) 0.135(5) 0.038(4) 0.035(4) 0.030(3)
C36 0.164(6) 0.081(4) 0.173(7) 0.047(4) 0.069(5) 0.066(4)
S1 0.204(2) 0.1188(16) 0.203(2) 0.0841(17) 0.138(2) 0.0728(16)
S2 0.1481(17) 0.0908(12) 0.1563(17) 0.0668(12) 0.0609(14) 0.0546(12)
S3 0.1135(13) 0.0695(9) 0.1544(16) 0.0476(10) 0.0624(12) 0.0416(9)
S4 0.1170(14) 0.0667(10) 0.232(2) 0.0572(13) 0.0861(15) 0.0405(9)
O1 0.212(6) 0.265(8) 0.092(4) 0.025(4) 0.041(4) 0.130(6)
O2 0.173(7) 0.442(13) 0.186(7) -0.072(8) 0.034(5) 0.161(8)
O3 0.195(8) 0.385(13) 0.202(8) -0.102(8) 0.011(6) 0.149(8)
O4 0.145(4) 0.134(4) 0.197(5) 0.038(4) 0.073(4) 0.072(4)
O5 0.140(4) 0.084(3) 0.188(5) 0.053(3) 0.058(4) 0.042(3)
O6 0.081(3) 0.128(4) 0.261(7) 0.123(5) 0.004(4) 0.006(3)
O7 0.146(5) 0.134(5) 0.250(7) 0.081(5) 0.014(5) -0.016(4)
O8 0.144(6) 0.245(8) 0.283(10) 0.109(7) 0.124(6) 0.065(5)
O9 0.202(6) 0.207(6) 0.137(5) 0.083(4) 0.107(4) 0.113(5)
O10 0.178(5) 0.127(4) 0.128(4) 0.033(3) 0.051(4) 0.069(4)
C37 0.140(5) 0.084(5) 0.170(5) 0.074(4) 0.093(4) 0.056(4)
C38 0.266(9) 0.201(9) 0.150(6) 0.101(6) 0.071(6) 0.161(8)
C39 0.306(10) 0.255(11) 0.143(6) 0.120(6) 0.109(6) 0.196(9)
C40 0.341(15) 0.315(14) 0.148(7) 0.098(7) 0.113(8) 0.189(12)
C41 0.219(11) 0.366(16) 0.097(7) -0.032(8) 0.028(7) 0.136(12)
C42 0.179(9) 0.322(14) 0.197(12) -0.105(11) -0.012(8) 0.120(12)
C43 0.217(12) 0.54(2) 0.197(12) -0.072(14) 0.029(8) 0.202(14)
C44 0.242(13) 0.44(2) 0.205(12) -0.137(12) 0.020(9) 0.171(12)
C45 0.224(13) 0.301(17) 0.225(10) -0.038(12) 0.034(9) 0.095(11)
C46 0.148(8) 0.204(10) 0.206(8) -0.010(7) 0.068(6) 0.072(7)
C47 0.177(8) 0.144(7) 0.316(12) 0.101(8) 0.111(8) 0.112(7)
C48 0.134(5) 0.132(7) 0.277(11) 0.117(7) 0.079(6) 0.087(5)
C49 0.103(4) 0.069(4) 0.161(5) 0.053(4) 0.033(4) 0.031(4)
C50 0.090(4) 0.081(4) 0.156(5) 0.048(5) 0.007(4) 0.023(4)
C51 0.117(5) 0.088(4) 0.131(5) 0.043(4) 0.017(4) 0.039(4)
C52 0.105(5) 0.082(4) 0.163(5) 0.065(5) 0.029(4) 0.032(4)
C53 0.085(4) 0.071(4) 0.162(5) 0.062(4) 0.002(4) 0.004(3)
C54 0.100(5) 0.086(5) 0.216(7) 0.091(6) -0.010(5) 0.001(4)
C55 0.128(7) 0.107(6) 0.202(7) 0.085(7) -0.036(6) -0.034(5)
C56 0.176(8) 0.080(5) 0.178(8) 0.057(5) -0.020(6) -0.023(6)
C57 0.174(7) 0.075(5) 0.156(6) 0.041(5) 0.022(5) 0.009(5)
C58 0.120(4) 0.056(4) 0.150(5) 0.041(4) 0.014(4) 0.009(4)
C59 0.092(5) 0.099(6) 0.292(11) 0.070(6) -0.016(6) 0.010(5)
C60 0.085(5) 0.105(6) 0.367(12) 0.088(6) 0.011(7) 0.008(5)
C61 0.325(14) 0.215(8) 0.326(10) 0.221(7) 0.127(11) 0.149(9)
C62 0.184(11) 0.295(15) 0.353(14) 0.097(10) 0.045(10) 0.134(10)
C63 0.206(9) 0.251(11) 0.269(12) 0.164(7) 0.163(8) 0.100(7)
C64 0.225(10) 0.314(12) 0.170(8) 0.142(7) 0.135(7) 0.090(8)
C65 0.222(9) 0.201(10) 0.134(8) 0.040(6) 0.090(6) 0.097(7)
C66 0.227(9) 0.154(7) 0.159(8) 0.016(6) 0.068(7) 0.097(6)
C67 0.187(8) 0.095(5) 0.163(6) 0.040(5) 0.050(5) 0.062(5)
C68 0.150(6) 0.069(4) 0.174(5) 0.038(4) 0.061(5) 0.038(4)
C69 0.111(4) 0.059(4) 0.171(5) 0.057(4) 0.070(4) 0.042(3)
C70 0.101(4) 0.073(4) 0.210(6) 0.051(5) 0.040(4) 0.035(4)
P1 0.194(3) 0.1073(15) 0.1030(15) 0.0264(12) 0.0534(16) 0.0548(16)
F1 0.190(5) 0.160(4) 0.231(5) -0.050(4) 0.052(4) 0.037(4)
F2 0.180(4) 0.164(5) 0.167(4) 0.016(3) 0.048(4) 0.033(4)
F3 0.203(4) 0.193(5) 0.149(4) 0.018(4) 0.059(4) 0.068(4)
F4 0.239(7) 0.308(8) 0.226(6) -0.111(6) -0.012(5) 0.153(7)
F5 0.239(7) 0.234(6) 0.350(8) 0.210(6) 0.024(7) 0.055(6)
F6 0.347(9) 0.278(8) 0.240(6) 0.175(6) 0.136(7) 0.165(7)
P2 0.1065(15) 0.1265(16) 0.1054(14) 0.0252(12) 0.0424(11) 0.0321(12)
F7 0.119(3) 0.123(3) 0.117(3) 0.019(2) 0.045(2) 0.054(2)
F8 0.114(3) 0.169(4) 0.178(4) -0.015(3) 0.056(3) 0.024(3)
F9 0.149(4) 0.190(4) 0.122(3) -0.011(3) 0.051(3) 0.038(3)
F10 0.289(7) 0.175(5) 0.128(3) 0.022(3) 0.028(4) 0.140(5)
F11 0.283(7) 0.170(5) 0.156(4) 0.072(4) 0.044(4) 0.038(5)
F12 0.126(3) 0.279(7) 0.167(4) -0.059(4) 0.072(3) 0.008(4)
P3 0.160(3) 0.407(6) 0.104(2) -0.037(3) 0.025(2) 0.090(3)
F13 0.174(5) 0.501(14) 0.162(5) -0.024(6) 0.003(4) 0.124(6)
F14 0.285(9) 0.453(10) 0.177(6) -0.055(7) 0.077(6) 0.152(9)
F15 0.252(8) 0.512(13) 0.144(5) 0.045(7) 0.054(5) 0.127(9)
F16 0.227(7) 0.437(10) 0.151(5) 0.025(6) 0.078(5) 0.140(7)
F17 0.227(7) 0.397(9) 0.199(6) -0.019(6) 0.043(5) 0.120(7)
F18 0.156(5) 0.517(13) 0.143(5) -0.035(6) 0.022(4) 0.094(6)
P4 0.68(3) 0.254(19) 0.151(10) 0.035(12) -0.108(12) 0.139(16)
F19 0.60(3) 0.165(17) 0.219(19) 0.016(13) -0.052(17) 0.123(17)
F20 0.68(4) 0.28(2) 0.176(18) 0.112(16) -0.057(19) 0.15(2)
F21 0.76(3) 0.17(2) 0.186(16) -0.036(15) -0.213(19) 0.12(2)
F22 0.78(3) 0.28(2) 0.141(14) 0.055(14) -0.205(18) 0.13(2)
F23 0.80(4) 0.38(4) 0.201(19) 0.09(2) -0.02(2) 0.24(3)
F24 0.65(3) 0.23(2) 0.141(14) 0.068(14) -0.161(15) 0.018(19)
P5 0.69(3) 0.216(15) 0.199(10) 0.086(11) -0.172(13) 0.130(13)
F25 0.65(2) 0.24(2) 0.194(18) 0.069(17) -0.111(19) 0.134(18)
F26 0.67(3) 0.30(2) 0.25(2) 0.105(19) -0.13(2) 0.17(2)
F27 0.81(4) 0.21(2) 0.30(3) 0.12(2) -0.05(3) 0.17(2)
F28 0.73(3) 0.30(2) 0.32(3) 0.00(3) -0.16(3) 0.06(2)
F29 0.83(4) 0.27(3) 0.189(12) 0.061(14) -0.133(17) 0.19(3)
F30 0.65(3) 0.23(2) 0.234(14) 0.097(14) -0.133(16) 0.10(2)
P6 0.228(10) 0.201(9) 0.079(5) 0.037(5) 0.028(5) -0.016(7)
F31 0.220(10) 0.316(16) 0.118(7) 0.113(9) 0.044(6) 0.014(9)
F32 0.303(16) 0.303(14) 0.162(12) 0.083(12) 0.055(11) 0.097(14)
F33 0.46(2) 0.174(9) 0.124(8) 0.053(7) -0.042(12) -0.047(10)
N1S 0.224(11) 0.149(8) 0.177(9) 0.072(7) 0.025(7) 0.078(6)
C1S 0.208(12) 0.135(9) 0.121(8) 0.063(7) 0.074(8) 0.070(6)
C2S 0.222(11) 0.135(8) 0.205(11) 0.026(7) 0.119(9) 0.054(6)
N2S 0.146(8) 0.193(9) 0.224(10) -0.039(8) 0.014(7) 0.020(6)
C3S 0.185(10) 0.134(8) 0.114(7) 0.031(6) 0.006(6) -0.002(6)
C4S 0.197(12) 0.156(10) 0.241(13) -0.026(9) 0.022(10) -0.016(8)
N3S 0.147(5) 0.101(4) 0.150(5) 0.051(4) 0.059(5) 0.062(4)
C5S 0.128(6) 0.092(5) 0.151(6) 0.033(5) 0.056(6) 0.050(4)
C6S 0.170(8) 0.132(6) 0.151(6) 0.060(6) 0.064(6) 0.072(6)

loop_
_atom_type_symbol
_atom_type_description
_atom_type_scat_dispersion_real
_atom_type_scat_dispersion_imag
_atom_type_scat_source
C C 0.0181 0.0091 'International Tables Vol C Tables 4.2.6.8 and 6.1.1.4'
H H 0.0000 0.0000 'International Tables Vol C Tables 4.2.6.8 and 6.1.1.4'
N N 0.0311 0.0180 'International Tables Vol C Tables 4.2.6.8 and 6.1.1.4'
O O 0.0492 0.0322 'International Tables Vol C Tables 4.2.6.8 and 6.1.1.4'
F F 0.0727 0.0534 'International Tables Vol C Tables 4.2.6.8 and 6.1.1.4'
P P 0.2955 0.4335 'International Tables Vol C Tables 4.2.6.8 and 6.1.1.4'
S S 0.3331 0.5567 'International Tables Vol C Tables 4.2.6.8 and 6.1.1.4'

loop_
_geom_angle_atom_site_label_1
_geom_angle_atom_site_label_2
_geom_angle_atom_site_label_3
_geom_angle
_geom_angle_site_symmetry_1
_geom_angle_site_symmetry_3
N2 N1 C3 123.2(11) . .
N3 N2 N1 171(2) . .
C8 N4 C12 120.5(6) . .
C8 N4 C7 120.3(7) . .
C12 N4 C7 118.7(7) . .
C15 N5 C16 120.5(6) . .
C15 N5 C18 120.0(6) . .
C16 N5 C18 119.3(6) . .
C26 N6 C30 121.8(11) . .
C26 N6 C25 116.8(10) . .
C30 N6 C25 120.8(11) . .
C33 N7 C34 122.0(8) . .
C33 N7 C36 121.3(8) . .
C34 N7 C36 116.3(7) . .
C6 C1 C2 122.9(7) . .
C6 C1 C36 119.6(8) . .
C2 C1 C36 117.3(7) . .
C1 C2 C3 116.4(7) . .
C4 C3 N1 120.7(8) . .
C4 C3 C2 121.2(8) . .
N1 C3 C2 117.9(8) . .
C3 C4 C5 121.0(7) . .
C3 C4 C7 121.0(8) . .
C5 C4 C7 117.4(7) . .
C6 C5 C4 119.6(8) . .
C6 C5 H5 120.2 . .
C4 C5 H5 120.2 . .
C1 C6 C5 118.8(8) . .
C1 C6 H6 120.6 . .
C5 C6 H6 120.6 . .
N4 C7 C4 108.8(5) . .
N4 C7 H7A 109.9 . .
C4 C7 H7A 109.9 . .
N4 C7 H7B 109.9 . .
C4 C7 H7B 109.9 . .
H7A C7 H7B 108.3 . .
N4 C8 C9 123.6(7) . .
N4 C8 H8 118.2 . .
C9 C8 H8 118.2 . .
C8 C9 C10 118.9(7) . .
C8 C9 H9 120.6 . .
C10 C9 H9 120.6 . .
C11 C10 C9 115.7(6) . .
C11 C10 C13 123.1(6) . .
C9 C10 C13 121.1(6) . .
C12 C11 C10 121.5(7) . .
C12 C11 H11 119.2 . .
C10 C11 H11 119.2 . .
N4 C12 C11 119.6(7) . .
N4 C12 H12 120.2 . .
C11 C12 H12 120.2 . .
C14 C13 C17 116.8(6) . .
C14 C13 C10 122.6(6) . .
C17 C13 C10 120.6(6) . .
C15 C14 C13 119.7(6) . .
C15 C14 H14 120.2 . .
C13 C14 H14 120.2 . .
N5 C15 C14 121.3(6) . .
N5 C15 H15 119.3 . .
C14 C15 H15 119.3 . .
C17 C16 N5 120.5(6) . .
C17 C16 H16 119.8 . .
N5 C16 H16 119.8 . .
C16 C17 C13 121.2(6) . .
C16 C17 H17 119.4 . .
C13 C17 H17 119.4 . .
N5 C18 C19 107.7(5) . .
N5 C18 H18A 110.2 . .
C19 C18 H18A 110.2 . .
N5 C18 H18B 110.2 . .
C19 C18 H18B 110.2 . .
H18A C18 H18B 108.5 . .
C20 C19 C24 119.8(9) . .
C20 C19 C18 120.7(7) . .
C24 C19 C18 119.4(9) . .
C19 C20 C21 123.1(8) . .
C19 C20 H20 118.4 . .
C21 C20 H20 118.4 . .
C20 C21 C22 117.4(9) . .
C20 C21 H21 121.3 . .
C22 C21 H21 121.3 . .
C23 C22 C21 120.2(9) . .
C23 C22 C25 123.9(10) . .
C21 C22 C25 115.8(11) . .
C22 C23 C24 120.2(10) . .
C22 C23 H23 119.9 . .
C24 C23 H23 119.9 . .
C19 C24 C23 119.1(10) . .
C19 C24 H24 120.5 . .
C23 C24 H24 120.5 . .
N6 C25 C22 108.4(6) . .
N6 C25 H25A 110.0 . .
C22 C25 H25A 110.0 . .
N6 C25 H25B 110.0 . .
C22 C25 H25B 110.0 . .
H25A C25 H25B 108.4 . .
N6 C26 C27 122.0(11) . .
N6 C26 H26 119.0 . .
C27 C26 H26 119.0 . .
C28 C27 C26 118.4(10) . .
C28 C27 H27 120.8 . .
C26 C27 H27 120.8 . .
C29 C28 C27 115.5(9) . .
C29 C28 C31 123.6(8) . .
C27 C28 C31 120.9(9) . .
C28 C29 C30 124.4(10) . .
C28 C29 H29 117.8 . .
C30 C29 H29 117.8 . .
N6 C30 C29 117.7(11) . .
N6 C30 H30 121.2 . .
C29 C30 H30 121.2 . .
C35 C31 C32 117.8(8) . .
C35 C31 C28 119.9(8) . .
C32 C31 C28 122.2(8) . .
C31 C32 C33 122.3(8) . .
C31 C32 H32 118.8 . .
C33 C32 H32 118.8 . .
N7 C33 C32 118.2(9) . .
N7 C33 H33 120.9 . .
C32 C33 H33 120.9 . .
N7 C34 C35 120.0(7) . .
N7 C34 H34 120.0 . .
C35 C34 H34 120.0 . .
C31 C35 C34 119.6(8) . .
C31 C35 H35 120.2 . .
C34 C35 H35 120.2 . .
N7 C36 C1 108.2(5) . .
N7 C36 H36A 110.0 . .
C1 C36 H36A 110.0 . .
N7 C36 H36B 110.0 . .
C1 C36 H36B 110.0 . .
H36A C36 H36B 108.4 . .
C39 S1 C37 92.8(5) . .
C38 S2 C37 94.0(5) . .
C68 S3 C69 93.5(4) . .
C70 S4 C69 94.8(4) . .
C40 O1 C41 117.8(10) . .
C43 O2 C42 118.0(13) . .
C45 O3 C44 105.4(13) . .
C47 O4 C46 114.6(9) . .
C49 O5 C48 117.5(7) . .
C54 O6 C59 120.4(10) . .
C60 O7 C61 118.8(8) . .
C62 O8 C63 106.0(12) . .
C64 O9 C65 114.2(9) . .
C66 O10 C67 107.5(8) . .
C69 C37 S2 123.2(6) . .
C69 C37 S1 119.9(6) . .
S2 C37 S1 116.9(6) . .
C39 C38 S2 117.7(11) . .
C39 C38 H38 121.1 . .
S2 C38 H38 121.1 . .
C38 C39 C40 125.0(14) . .
C38 C39 S1 117.7(10) . .
C40 C39 S1 117.2(11) . .
O1 C40 C39 109.9(9) . .
O1 C40 H40A 109.7 . .
C39 C40 H40A 109.7 . .
O1 C40 H40B 109.7 . .
C39 C40 H40B 109.7 . .
H40A C40 H40B 108.2 . .
C42 C41 O1 114.9(13) . .
C42 C41 H41A 108.5 . .
O1 C41 H41A 108.5 . .
C42 C41 H41B 108.5 . .
O1 C41 H41B 108.5 . .
H41A C41 H41B 107.5 . .
C41 C42 O2 118(2) . .
C41 C42 H42 121.0 . .
O2 C42 H42 121.0 . .
O2 C43 C44 110(2) . .
O2 C43 H43 124.9 . .
C44 C43 H43 124.9 . .
O3 C44 C43 91.4(14) . .
O3 C44 H44A 113.4 . .
C43 C44 H44A 113.4 . .
O3 C44 H44B 113.4 . .
C43 C44 H44B 113.4 . .
H44A C44 H44B 110.7 . .
O3 C45 C46 116.3(15) . .
O3 C45 H45A 108.2 . .
C46 C45 H45A 108.2 . .
O3 C45 H45B 108.2 . .
C46 C45 H45B 108.2 . .
H45A C45 H45B 107.4 . .
O4 C46 C45 117.1(11) . .
O4 C46 H46A 108.0 . .
C45 C46 H46A 108.0 . .
O4 C46 H46B 108.0 . .
C45 C46 H46B 108.0 . .
H46A C46 H46B 107.3 . .
O4 C47 C48 108.6(7) . .
O4 C47 H47A 110.0 . .
C48 C47 H47A 110.0 . .
O4 C47 H47B 110.0 . .
C48 C47 H47B 110.0 . .
H47A C47 H47B 108.4 . .
C47 C48 O5 109.3(10) . .
C47 C48 H48A 109.8 . .
O5 C48 H48A 109.8 . .
C47 C48 H48B 109.8 . .
O5 C48 H48B 109.8 . .
H48A C48 H48B 108.3 . .
O5 C49 C50 127.9(8) . .
O5 C49 C58 113.0(8) . .
C50 C49 C58 119.1(8) . .
C51 C50 C49 120.9(8) . .
C51 C50 H50 119.6 . .
C49 C50 H50 119.6 . .
C50 C51 C52 121.6(8) . .
C50 C51 H51 119.2 . .
C52 C51 H51 119.2 . .
C51 C52 C53 120.0(8) . .
C51 C52 H52 120.0 . .
C53 C52 H52 120.0 . .
C52 C53 C58 120.7(8) . .
C52 C53 C54 120.9(10) . .
C58 C53 C54 118.3(10) . .
O6 C54 C55 126.7(10) . .
O6 C54 C53 114.5(10) . .
C55 C54 C53 118.7(12) . .
C56 C55 C54 122.4(12) . .
C56 C55 H55 118.8 . .
C54 C55 H55 118.8 . .
C55 C56 C57 123.1(13) . .
C55 C56 H56 118.5 . .
C57 C56 H56 118.5 . .
C56 C57 C58 116.7(11) . .
C56 C57 H57 121.7 . .
C58 C57 H57 121.7 . .
C53 C58 C57 120.7(9) . .
C53 C58 C49 117.7(8) . .
C57 C58 C49 121.5(10) . .
C60 C59 O6 113.0(12) . .
C60 C59 H59 123.5 . .
O6 C59 H59 123.5 . .
C59 C60 O7 111.1(9) . .
C59 C60 H60A 109.4 . .
O7 C60 H60A 109.4 . .
C59 C60 H60B 109.4 . .
O7 C60 H60B 109.4 . .
H60A C60 H60B 108.0 . .
C62 C61 O7 103.0(9) . .
C62 C61 H61A 111.2 . .
O7 C61 H61A 111.2 . .
C62 C61 H61B 111.2 . .
O7 C61 H61B 111.2 . .
H61A C61 H61B 109.1 . .
O8 C62 C61 92.3(13) . .
O8 C62 H62 133.8 . .
C61 C62 H62 133.8 . .
O8 C63 C64 105.0(11) . .
O8 C63 H63A 110.8 . .
C64 C63 H63A 110.8 . .
O8 C63 H63B 110.8 . .
C64 C63 H63B 110.8 . .
H63A C63 H63B 108.8 . .
O9 C64 C63 113.1(10) . .
O9 C64 H64 123.5 . .
C63 C64 H64 123.5 . .
C66 C65 O9 107.3(10) . .
C66 C65 H65A 110.2 . .
O9 C65 H65A 110.2 . .
C66 C65 H65B 110.2 . .
O9 C65 H65B 110.2 . .
H65A C65 H65B 108.5 . .
O10 C66 C65 108.3(8) . .
O10 C66 H66A 110.0 . .
C65 C66 H66A 110.0 . .
O10 C66 H66B 110.0 . .
C65 C66 H66B 110.0 . .
H66A C66 H66B 108.4 . .
O10 C67 C68 107.0(7) . .
O10 C67 H67A 110.3 . .
C68 C67 H67A 110.3 . .
O10 C67 H67B 110.3 . .
C68 C67 H67B 110.3 . .
H67A C67 H67B 108.6 . .
C70 C68 C67 127.4(9) . .
C70 C68 S3 115.6(8) . .
C67 C68 S3 116.7(7) . .
C37 C69 S4 123.7(6) . .
C37 C69 S3 121.7(6) . .
S4 C69 S3 114.6(5) . .
C68 C70 S4 121.4(7) . .
C68 C70 H70 119.3 . .
S4 C70 H70 119.3 . .
F5 P1 F4 97.3(5) . .
F5 P1 F6 176.9(5) . .
F4 P1 F6 82.3(5) . .
F5 P1 F1 95.4(5) . .
F4 P1 F1 166.8(5) . .
F6 P1 F1 84.8(4) . .
F5 P1 F2 95.2(4) . .
F4 P1 F2 91.4(4) . .
F6 P1 F2 87.9(4) . .
F1 P1 F2 90.8(3) . .
F5 P1 F3 83.3(4) . .
F4 P1 F3 90.1(4) . .
F6 P1 F3 93.6(4) . .
F1 P1 F3 88.0(3) . .
F2 P1 F3 177.9(3) . .
F11 P2 F12 85.3(5) . .
F11 P2 F8 91.1(4) . .
F12 P2 F8 176.3(4) . .
F11 P2 F10 172.9(4) . .
F12 P2 F10 88.3(4) . .
F8 P2 F10 95.3(4) . .
F11 P2 F9 88.2(4) . .
F12 P2 F9 91.5(3) . .
F8 P2 F9 88.0(3) . .
F10 P2 F9 89.0(3) . .
F11 P2 F7 94.0(3) . .
F12 P2 F7 89.7(3) . .
F8 P2 F7 90.9(2) . .
F10 P2 F7 88.9(2) . .
F9 P2 F7 177.6(3) . .
F15 P3 F18 90.2(6) . .
F15 P3 F13 89.5(5) . .
F18 P3 F13 174.9(7) . .
F15 P3 F16 177.3(8) . .
F18 P3 F16 90.4(5) . .
F13 P3 F16 90.1(5) . .
F15 P3 F14 87.3(6) . .
F18 P3 F14 93.9(6) . .
F13 P3 F14 91.2(6) . .
F16 P3 F14 90.0(7) . .
F15 P3 F17 95.7(8) . .
F18 P3 F17 89.1(5) . .
F13 P3 F17 85.8(5) . .
F16 P3 F17 86.9(5) . .
F14 P3 F17 175.7(7) . .
F23 P4 F22 97.3(6) . .
F23 P4 F24 176.9(5) . .
F22 P4 F24 82.3(5) . .
F23 P4 F19 95.4(5) . .
F22 P4 F19 166.9(5) . .
F24 P4 F19 84.9(4) . .
F23 P4 F20 95.1(4) . .
F22 P4 F20 91.4(4) . .
F24 P4 F20 87.9(4) . .
F19 P4 F20 90.8(3) . .
F23 P4 F21 83.3(4) . .
F22 P4 F21 90.1(4) . .
F24 P4 F21 93.6(4) . .
F19 P4 F21 88.0(3) . .
F20 P4 F21 177.9(4) . .
F29 P5 F28 97.3(6) . .
F29 P5 F30 176.9(5) . .
F28 P5 F30 82.3(5) . .
F29 P5 F25 95.4(5) . .
F28 P5 F25 166.9(5) . .
F30 P5 F25 84.9(4) . .
F29 P5 F26 95.1(4) . .
F28 P5 F26 91.4(4) . .
F30 P5 F26 87.9(4) . .
F25 P5 F26 90.8(3) . .
F29 P5 F27 83.3(4) . .
F28 P5 F27 90.1(4) . .
F30 P5 F27 93.6(4) . .
F25 P5 F27 88.0(3) . .
F26 P5 F27 177.9(4) . .
F31 P6 F31 179.996(3) . 2_665
F31 P6 F32 90.1(9) . 2_665
F31 P6 F32 89.9(9) 2_665 2_665
F31 P6 F32 89.9(9) . .
F31 P6 F32 90.1(9) 2_665 .
F32 P6 F32 179.997(4) 2_665 .
F31 P6 F33 89.3(7) . .
F31 P6 F33 90.7(7) 2_665 .
F32 P6 F33 93.5(11) 2_665 .
F32 P6 F33 86.5(11) . .
F31 P6 F33 90.7(7) . 2_665
F31 P6 F33 89.3(7) 2_665 2_665
F32 P6 F33 86.5(11) 2_665 2_665
F32 P6 F33 93.5(11) . 2_665
F33 P6 F33 180.0(8) . 2_665
N1S C1S C2S 174.7(14) . .
C1S C2S H2S1 109.5 . .
C1S C2S H2S2 109.5 . .
H2S1 C2S H2S2 109.5 . .
C1S C2S H2S3 109.5 . .
H2S1 C2S H2S3 109.5 . .
H2S2 C2S H2S3 109.5 . .
N2S C3S C4S 170.2(13) . .
C3S C4S H4S1 109.5 . .
C3S C4S H4S2 109.5 . .
H4S1 C4S H4S2 109.5 . .
C3S C4S H4S3 109.5 . .
H4S1 C4S H4S3 109.5 . .
H4S2 C4S H4S3 109.5 . .
N3S C5S C6S 179.3(8) . .
C5S C6S H6SA 109.5 . .
C5S C6S H6SB 109.5 . .
H6SA C6S H6SB 109.5 . .
C5S C6S H6SC 109.5 . .
H6SA C6S H6SC 109.5 . .
H6SB C6S H6SC 109.5 . .

loop_
_geom_bond_atom_site_label_1
_geom_bond_atom_site_label_2
_geom_bond_distance
_geom_bond_site_symmetry_2
N1 N2 1.324(14) .
N1 C3 1.432(12) .
N2 N3 1.059(14) .
N4 C8 1.276(8) .
N4 C12 1.330(8) .
N4 C7 1.495(8) .
N5 C15 1.323(8) .
N5 C16 1.353(8) .
N5 C18 1.500(8) .
N6 C26 1.289(13) .
N6 C30 1.334(12) .
N6 C25 1.488(12) .
N7 C33 1.321(9) .
N7 C34 1.336(9) .
N7 C36 1.506(10) .
C1 C6 1.392(10) .
C1 C2 1.419(10) .
C1 C36 1.530(10) .
C2 C3 1.434(10) .
C3 C4 1.362(10) .
C4 C5 1.421(10) .
C4 C7 1.528(9) .
C5 C6 1.399(9) .
C5 H5 0.9500 .
C6 H6 0.9500 .
C7 H7A 0.9900 .
C7 H7B 0.9900 .
C8 C9 1.350(9) .
C8 H8 0.9500 .
C9 C10 1.404(8) .
C9 H9 0.9500 .
C10 C11 1.372(8) .
C10 C13 1.465(8) .
C11 C12 1.365(9) .
C11 H11 0.9500 .
C12 H12 0.9500 .
C13 C14 1.388(8) .
C13 C17 1.405(8) .
C14 C15 1.381(8) .
C14 H14 0.9500 .
C15 H15 0.9500 .
C16 C17 1.343(9) .
C16 H16 0.9500 .
C17 H17 0.9500 .
C18 C19 1.510(10) .
C18 H18A 0.9900 .
C18 H18B 0.9900 .
C19 C20 1.361(10) .
C19 C24 1.366(10) .
C20 C21 1.369(9) .
C20 H20 0.9500 .
C21 C22 1.426(12) .
C21 H21 0.9500 .
C22 C23 1.354(13) .
C22 C25 1.521(13) .
C23 C24 1.426(14) .
C23 H23 0.9500 .
C24 H24 0.9500 .
C25 H25A 0.9900 .
C25 H25B 0.9900 .
C26 C27 1.419(14) .
C26 H26 0.9500 .
C27 C28 1.418(10) .
C27 H27 0.9500 .
C28 C29 1.339(12) .
C28 C31 1.505(12) .
C29 C30 1.404(13) .
C29 H29 0.9500 .
C30 H30 0.9500 .
C31 C35 1.349(9) .
C31 C32 1.371(11) .
C32 C33 1.395(12) .
C32 H32 0.9500 .
C33 H33 0.9500 .
C34 C35 1.417(10) .
C34 H34 0.9500 .
C35 H35 0.9500 .
C36 H36A 0.9900 .
C36 H36B 0.9900 .
S1 C39 1.734(15) .
S1 C37 1.742(8) .
S2 C38 1.714(11) .
S2 C37 1.719(9) .
S3 C68 1.734(10) .
S3 C69 1.770(8) .
S4 C70 1.633(10) .
S4 C69 1.744(7) .
O1 C40 1.345(14) .
O1 C41 1.470(14) .
O2 C43 1.188(16) .
O2 C42 1.373(16) .
O3 C45 1.392(18) .
O3 C44 1.456(16) .
O4 C47 1.401(11) .
O4 C46 1.407(12) .
O5 C49 1.364(9) .
O5 C48 1.460(10) .
O6 C54 1.331(14) .
O6 C59 1.428(10) .
O7 C60 1.493(15) .
O7 C61 1.601(16) .
O8 C62 1.231(18) .
O8 C63 1.360(16) .
O9 C64 1.448(13) .
O9 C65 1.481(13) .
O10 C66 1.401(10) .
O10 C67 1.449(10) .
C37 C69 1.346(11) .
C38 C39 1.345(15) .
C38 H38 0.9500 .
C39 C40 1.551(16) .
C40 H40A 0.9900 .
C40 H40B 0.9900 .
C41 C42 1.26(2) .
C41 H41A 0.9900 .
C41 H41B 0.9900 .
C42 H42 0.9500 .
C43 C44 1.59(3) .
C43 H43 0.9500 .
C44 H44A 0.9900 .
C44 H44B 0.9900 .
C45 C46 1.439(16) .
C45 H45A 0.9900 .
C45 H45B 0.9900 .
C46 H46A 0.9900 .
C46 H46B 0.9900 .
C47 C48 1.444(14) .
C47 H47A 0.9900 .
C47 H47B 0.9900 .
C48 H48A 0.9900 .
C48 H48B 0.9900 .
C49 C50 1.380(11) .
C49 C58 1.444(11) .
C50 C51 1.352(11) .
C50 H50 0.9500 .
C51 C52 1.362(10) .
C51 H51 0.9500 .
C52 C53 1.384(11) .
C52 H52 0.9500 .
C53 C58 1.394(12) .
C53 C54 1.441(11) .
C54 C55 1.368(16) .
C55 C56 1.311(17) .
C55 H55 0.9500 .
C56 C57 1.397(14) .
C56 H56 0.9500 .
C57 C58 1.428(12) .
C57 H57 0.9500 .
C59 C60 1.334(17) .
C59 H59 0.9500 .
C60 H60A 0.9900 .
C60 H60B 0.9900 .
C61 C62 1.57(2) .
C61 H61A 0.9900 .
C61 H61B 0.9900 .
C62 H62 0.9500 .
C63 C64 1.541(17) .
C63 H63A 0.9900 .
C63 H63B 0.9900 .
C64 H64 0.9500 .
C65 C66 1.445(14) .
C65 H65A 0.9900 .
C65 H65B 0.9900 .
C66 H66A 0.9900 .
C66 H66B 0.9900 .
C67 C68 1.506(12) .
C67 H67A 0.9900 .
C67 H67B 0.9900 .
C68 C70 1.351(11) .
C70 H70 0.9500 .
P1 F5 1.490(6) .
P1 F4 1.534(6) .
P1 F6 1.547(6) .
P1 F1 1.567(6) .
P1 F2 1.571(6) .
P1 F3 1.621(7) .
P2 F11 1.506(6) .
P2 F12 1.551(5) .
P2 F8 1.556(5) .
P2 F10 1.578(5) .
P2 F9 1.579(5) .
P2 F7 1.599(4) .
P3 F15 1.478(11) .
P3 F18 1.524(8) .
P3 F13 1.532(8) .
P3 F16 1.564(10) .
P3 F14 1.616(12) .
P3 F17 1.637(11) .
P4 F23 1.490(6) .
P4 F22 1.534(6) .
P4 F24 1.547(6) .
P4 F19 1.567(6) .
P4 F20 1.571(6) .
P4 F21 1.621(7) .
P5 F29 1.490(6) .
P5 F28 1.534(6) .
P5 F30 1.547(6) .
P5 F25 1.567(6) .
P5 F26 1.571(6) .
P5 F27 1.621(7) .
P6 F31 1.412(12) .
P6 F31 1.412(12) 2_665
P6 F32 1.52(2) 2_665
P6 F32 1.52(2) .
P6 F33 1.573(14) .
P6 F33 1.573(14) 2_665
N1S C1S 1.099(13) .
C1S C2S 1.451(16) .
C2S H2S1 0.9800 .
C2S H2S2 0.9800 .
C2S H2S3 0.9800 .
N2S C3S 1.135(11) .
C3S C4S 1.340(14) .
C4S H4S1 0.9800 .
C4S H4S2 0.9800 .
C4S H4S3 0.9800 .
N3S C5S 1.176(9) .
C5S C6S 1.440(12) .
C6S H6SA 0.9800 .
C6S H6SB 0.9800 .
C6S H6SC 0.9800 .

loop_
_geom_torsion_atom_site_label_1
_geom_torsion_atom_site_label_2
_geom_torsion_atom_site_label_3
_geom_torsion_atom_site_label_4
_geom_torsion
C3 N1 N2 N3 156(12)
C6 C1 C2 C3 -2.4(10)
C36 C1 C2 C3 174.2(6)
N2 N1 C3 C4 -175.2(10)
N2 N1 C3 C2 0.1(14)
C1 C2 C3 C4 3.6(10)
C1 C2 C3 N1 -171.7(7)
N1 C3 C4 C5 172.3(7)
C2 C3 C4 C5 -2.8(10)
N1 C3 C4 C7 1.1(11)
C2 C3 C4 C7 -174.1(6)
C3 C4 C5 C6 0.7(10)
C7 C4 C5 C6 172.2(6)
C2 C1 C6 C5 0.3(10)
C36 C1 C6 C5 -176.1(6)
C4 C5 C6 C1 0.6(10)
C8 N4 C7 C4 85.1(8)
C12 N4 C7 C4 -86.7(8)
C3 C4 C7 N4 80.2(8)
C5 C4 C7 N4 -91.4(8)
C12 N4 C8 C9 2.3(9)
C7 N4 C8 C9 -169.3(6)
N4 C8 C9 C10 1.4(9)
C8 C9 C10 C11 -4.4(8)
C8 C9 C10 C13 172.6(5)
C9 C10 C11 C12 4.1(8)
C13 C10 C11 C12 -172.9(5)
C8 N4 C12 C11 -2.6(9)
C7 N4 C12 C11 169.1(5)
C10 C11 C12 N4 -0.7(9)
C11 C10 C13 C14 177.7(5)
C9 C10 C13 C14 0.9(7)
C11 C10 C13 C17 0.5(8)
C9 C10 C13 C17 -176.3(5)
C17 C13 C14 C15 2.5(7)
C10 C13 C14 C15 -174.8(5)
C16 N5 C15 C14 -0.6(8)
C18 N5 C15 C14 174.7(5)
C13 C14 C15 N5 -1.4(8)
C15 N5 C16 C17 1.5(9)
C18 N5 C16 C17 -173.8(6)
N5 C16 C17 C13 -0.3(9)
C14 C13 C17 C16 -1.7(8)
C10 C13 C17 C16 175.7(5)
C15 N5 C18 C19 -90.2(7)
C16 N5 C18 C19 85.1(8)
N5 C18 C19 C20 85.9(8)
N5 C18 C19 C24 -90.7(8)
C24 C19 C20 C21 3.6(11)
C18 C19 C20 C21 -172.9(6)
C19 C20 C21 C22 -0.5(10)
C20 C21 C22 C23 -2.9(12)
C20 C21 C22 C25 174.7(7)
C21 C22 C23 C24 3.2(14)
C25 C22 C23 C24 -174.2(8)
C20 C19 C24 C23 -3.3(11)
C18 C19 C24 C23 173.3(7)
C22 C23 C24 C19 -0.1(14)
C26 N6 C25 C22 87.9(12)
C30 N6 C25 C22 -83.5(10)
C23 C22 C25 N6 91.2(13)
C21 C22 C25 N6 -86.3(10)
C30 N6 C26 C27 1.8(14)
C25 N6 C26 C27 -169.5(6)
N6 C26 C27 C28 0.4(12)
C26 C27 C28 C29 -3.7(9)
C26 C27 C28 C31 173.6(6)
C27 C28 C29 C30 5.2(12)
C31 C28 C29 C30 -172.1(7)
C26 N6 C30 C29 -0.5(13)
C25 N6 C30 C29 170.4(7)
C28 C29 C30 N6 -3.2(14)
C29 C28 C31 C35 0.7(10)
C27 C28 C31 C35 -176.4(5)
C29 C28 C31 C32 176.0(7)
C27 C28 C31 C32 -1.1(9)
C35 C31 C32 C33 0.8(10)
C28 C31 C32 C33 -174.5(6)
C34 N7 C33 C32 -2.0(9)
C36 N7 C33 C32 170.6(6)
C31 C32 C33 N7 1.2(10)
C33 N7 C34 C35 0.8(9)
C36 N7 C34 C35 -172.2(5)
C32 C31 C35 C34 -2.1(8)
C28 C31 C35 C34 173.5(5)
N7 C34 C35 C31 1.3(8)
C33 N7 C36 C1 -88.7(8)
C34 N7 C36 C1 84.3(8)
C6 C1 C36 N7 93.5(8)
C2 C1 C36 N7 -83.1(8)
C38 S2 C37 C69 -171.6(7)
C38 S2 C37 S1 8.8(5)
C39 S1 C37 C69 171.3(7)
C39 S1 C37 S2 -9.0(5)
C37 S2 C38 C39 -4.8(10)
S2 C38 C39 C40 174.6(9)
S2 C38 C39 S1 -0.7(14)
C37 S1 C39 C38 5.6(10)
C37 S1 C39 C40 -170.0(10)
C41 O1 C40 C39 165.2(12)
C38 C39 C40 O1 -114.7(14)
S1 C39 C40 O1 60.5(17)
C40 O1 C41 C42 -173.7(18)
O1 C41 C42 O2 -61(2)
C43 O2 C42 C41 -89(2)
C42 O2 C43 C44 -126.3(17)
C45 O3 C44 C43 -166.3(15)
O2 C43 C44 O3 -88.9(17)
C44 O3 C45 C46 -174.9(15)
C47 O4 C46 C45 90.4(15)
O3 C45 C46 O4 66(2)
C46 O4 C47 C48 -160.0(10)
O4 C47 C48 O5 70.1(11)
C49 O5 C48 C47 -175.3(6)
C48 O5 C49 C50 -6.7(10)
C48 O5 C49 C58 174.8(5)
O5 C49 C50 C51 179.3(6)
C58 C49 C50 C51 -2.3(10)
C49 C50 C51 C52 2.2(11)
C50 C51 C52 C53 -0.5(10)
C51 C52 C53 C58 -1.1(10)
C51 C52 C53 C54 -178.1(6)
C59 O6 C54 C55 -1.3(13)
C59 O6 C54 C53 -177.8(6)
C52 C53 C54 O6 -4.1(10)
C58 C53 C54 O6 178.8(6)
C52 C53 C54 C55 179.1(7)
C58 C53 C54 C55 2.0(10)
O6 C54 C55 C56 -179.4(9)
C53 C54 C55 C56 -3.0(14)
C54 C55 C56 C57 2.9(17)
C55 C56 C57 C58 -1.7(13)
C52 C53 C58 C57 -178.1(6)
C54 C53 C58 C57 -1.0(10)
C52 C53 C58 C49 1.0(9)
C54 C53 C58 C49 178.1(5)
C56 C57 C58 C53 0.8(10)
C56 C57 C58 C49 -178.2(6)
O5 C49 C58 C53 179.3(6)
C50 C49 C58 C53 0.7(9)
O5 C49 C58 C57 -1.7(9)
C50 C49 C58 C57 179.7(6)
C54 O6 C59 C60 167.3(9)
O6 C59 C60 O7 65.7(11)
C61 O7 C60 C59 -148.5(11)
C60 O7 C61 C62 -143.8(11)
C63 O8 C62 C61 -142.4(11)
O7 C61 C62 O8 -102.3(14)
C62 O8 C63 C64 176.8(13)
C65 O9 C64 C63 -177.2(10)
O8 C63 C64 O9 76.7(14)
C64 O9 C65 C66 -178.0(9)
C67 O10 C66 C65 -159.1(9)
O9 C65 C66 O10 -72.0(11)
C66 O10 C67 C68 -171.3(8)
O10 C67 C68 C70 -116.0(9)
O10 C67 C68 S3 71.4(7)
C69 S3 C68 C70 2.8(6)
C69 S3 C68 C67 176.2(6)
S2 C37 C69 S4 -179.0(3)
S1 C37 C69 S4 0.6(8)
S2 C37 C69 S3 1.8(8)
S1 C37 C69 S3 -178.6(3)
C70 S4 C69 C37 -177.1(6)
C70 S4 C69 S3 2.2(4)
C68 S3 C69 C37 176.4(6)
C68 S3 C69 S4 -2.9(4)
C67 C68 C70 S4 -174.5(6)
S3 C68 C70 S4 -1.8(8)
C69 S4 C70 C68 -0.2(6)
